data_2230285
loop_
_publ_author_name
'Abbassi, Najat'
'Rakib, El Mostapha'
'Zouihri, Hafid'

_publ_section_title
;
 <i>N</i>-(7-Ethoxy-1<i>H</i>-indazol-4-yl)-4-methylbenzenesulfonamide
;
_journal_coeditor_code DN2681
_journal_issue 6
_journal_name_full 'Acta Crystallographica Section E'
_journal_page_first o1354
_journal_paper_doi 10.1107/S1600536811016576
_journal_volume 67
_journal_year 2011
_chemical_formula_iupac 'C16 H17 N3 O3 S'
_chemical_formula_moiety 'C16 H17 N3 O3 S'
_chemical_formula_sum 'C16 H17 N3 O3 S'
_chemical_formula_weight 331.39
_chemical_melting_point 445
_chemical_name_systematic
;
<i>N</i>-(7-Ethoxy-1<i>H</i>-indazol-4-yl)-4-methylbenzenesulfonamide
;
_space_group_IT_number 14
_symmetry_cell_setting monoclinic
_symmetry_space_group_name_Hall '-P 2ybc'
_symmetry_space_group_name_H-M 'P 1 21/c 1'
_atom_sites_solution_hydrogens geom
_atom_sites_solution_primary direct
_atom_sites_solution_secondary difmap
_audit_creation_method SHELXL-97
_cell_angle_alpha 90.00
_cell_angle_beta 97.2690(10)
_cell_angle_gamma 90.00
_cell_formula_units_Z 4
_cell_length_a 16.2579(4)
_cell_length_b 5.02910(10)
_cell_length_c 20.4551(5)
_cell_measurement_pressure 101
_cell_measurement_reflns_used 347
_cell_measurement_temperature 296(2)
_cell_measurement_theta_max 27.2
_cell_measurement_theta_min 2.7
_cell_volume 1659.02(7)
_computing_cell_refinement 'SAINT (Bruker, 2005)'
_computing_data_collection 'APEX2 (Bruker, 2005)'
_computing_data_reduction 'SAINT (Bruker, 2005)'
_computing_molecular_graphics 'PLATON (Spek, 2009)'
_computing_publication_material 'publCIF (Westrip, 2010)'
_computing_structure_refinement 'SHELXL97 (Sheldrick, 2008)'
_computing_structure_solution 'SHELXS97 (Sheldrick, 2008)'
_diffrn_ambient_temperature 296(2)
_diffrn_measured_fraction_theta_full 0.997
_diffrn_measured_fraction_theta_max 0.997
_diffrn_measurement_device_type 'Bruker APEXII CCD detector'
_diffrn_measurement_method '\w and \f'
_diffrn_radiation_monochromator graphite
_diffrn_radiation_source 'fine-focus sealed tube'
_diffrn_radiation_type MoK\a
_diffrn_radiation_wavelength 0.71073
_diffrn_reflns_av_R_equivalents 0.0247
_diffrn_reflns_av_sigmaI/netI 0.0222
_diffrn_reflns_limit_h_max 25
_diffrn_reflns_limit_h_min -25
_diffrn_reflns_limit_k_max 7
_diffrn_reflns_limit_k_min -7
_diffrn_reflns_limit_l_max 31
_diffrn_reflns_limit_l_min -32
_diffrn_reflns_number 31243
_diffrn_reflns_theta_full 34.03
_diffrn_reflns_theta_max 34.03
_diffrn_reflns_theta_min 1.26
_exptl_absorpt_coefficient_mu 0.213
_exptl_absorpt_correction_type none
_exptl_crystal_colour yellow
_exptl_crystal_density_diffrn 1.327
_exptl_crystal_density_method 'not measured'
_exptl_crystal_description prism
_exptl_crystal_F_000 696
_exptl_crystal_size_max 0.23
_exptl_crystal_size_mid 0.20
_exptl_crystal_size_min 0.14
_refine_diff_density_max 0.418
_refine_diff_density_min -0.250
_refine_ls_extinction_method none
_refine_ls_goodness_of_fit_ref 1.065
_refine_ls_hydrogen_treatment constr
_refine_ls_matrix_type full
_refine_ls_number_parameters 210
_refine_ls_number_reflns 6745
_refine_ls_number_restraints 0
_refine_ls_restrained_S_all 1.065
_refine_ls_R_factor_all 0.0714
_refine_ls_R_factor_gt 0.0527
_refine_ls_shift/su_max 0.011
_refine_ls_shift/su_mean 0.000
_refine_ls_structure_factor_coef Fsqd
_refine_ls_weighting_details 'calc w=1/[\s^2^(Fo^2^)+(0.0799P)^2^+0.3561P] where P=(Fo^2^+2Fc^2^)/3'
_refine_ls_weighting_scheme calc
_refine_ls_wR_factor_gt 0.1452
_refine_ls_wR_factor_ref 0.1582
_reflns_number_gt 5062
_reflns_number_total 6745
_reflns_threshold_expression I>2\s(I)
_cod_data_source_file dn2681.cif
_cod_data_source_block I
_cod_original_sg_symbol_H-M 'P 21/c'
_cod_database_code 2230285
_cod_database_fobs_code 2230285

loop_
_symmetry_equiv_pos_as_xyz
'x, y, z'
'-x, y+1/2, -z+1/2'
'-x, -y, -z'
'x, -y-1/2, z-1/2'

loop_
_atom_site_type_symbol
_atom_site_label
_atom_site_fract_x
_atom_site_fract_y
_atom_site_fract_z
_atom_site_U_iso_or_equiv
_atom_site_adp_type
_atom_site_calc_flag
_atom_site_refinement_flags
_atom_site_occupancy
_atom_site_symmetry_multiplicity
_atom_site_disorder_assembly
_atom_site_disorder_group
S S1 0.202461(19) 0.91282(6) 0.304901(17) 0.03746(10) Uani d . 1 1 . .
N N1 0.27119(7) 0.7334(2) 0.35009(6) 0.0391(2) Uani d . 1 1 . .
H H14 0.2635 0.5696 0.3412 0.047 Uiso d R 1 1 . .
N N2 0.43721(7) 1.2628(2) 0.50079(6) 0.0384(2) Uani d . 1 1 . .
H H2A 0.4616 1.3343 0.5362 0.046 Uiso calc R 1 1 . .
N N3 0.45193(7) 1.3298(3) 0.43916(6) 0.0416(3) Uani d . 1 1 . .
O O1 0.19501(7) 0.8007(3) 0.24030(5) 0.0519(3) Uani d . 1 1 . .
O O2 0.22674(7) 1.1855(2) 0.31483(6) 0.0524(3) Uani d . 1 1 . .
O O3 0.37858(8) 1.0205(3) 0.61280(6) 0.0578(3) Uani d . 1 1 . .
C C1 0.08572(13) 1.0406(4) 0.38431(11) 0.0631(5) Uani d . 1 1 . .
H H1 0.1221 1.1725 0.4018 0.076 Uiso calc R 1 1 . .
C C2 0.00971(15) 1.0085(5) 0.40702(13) 0.0794(7) Uani d . 1 1 . .
H H2 -0.0048 1.1212 0.4398 0.095 Uiso calc R 1 1 . .
C C3 -0.04508(12) 0.8132(5) 0.38215(12) 0.0712(6) Uani d . 1 1 . .
C C4 -0.02207(11) 0.6462(5) 0.33422(11) 0.0651(5) Uani d . 1 1 . .
H H4 -0.0581 0.5121 0.3174 0.078 Uiso calc R 1 1 . .
C C5 0.05334(10) 0.6742(4) 0.31072(9) 0.0515(4) Uani d . 1 1 . .
H H5 0.0681 0.5593 0.2785 0.062 Uiso calc R 1 1 . .
C C6 0.10683(8) 0.8748(3) 0.33547(7) 0.0385(3) Uani d . 1 1 . .
C C7 0.29527(7) 0.8035(2) 0.41776(7) 0.0346(2) Uani d . 1 1 . .
C C8 0.26575(9) 0.6722(3) 0.46859(8) 0.0451(3) Uani d . 1 1 . .
H H8 0.2269 0.5376 0.4590 0.054 Uiso calc R 1 1 . .
C C9 0.29232(10) 0.7346(3) 0.53502(8) 0.0501(4) Uani d . 1 1 . .
H H9 0.2716 0.6385 0.5682 0.060 Uiso calc R 1 1 . .
C C10 0.34852(9) 0.9356(3) 0.55166(7) 0.0415(3) Uani d . 1 1 . .
C C11 0.37907(7) 1.0689(2) 0.49948(6) 0.0338(2) Uani d . 1 1 . .
C C12 0.35467(7) 1.0062(2) 0.43349(6) 0.0323(2) Uani d . 1 1 . .
C C13 0.40308(8) 1.1763(3) 0.39843(7) 0.0381(3) Uani d . 1 1 . .
H H13 0.4008 1.1797 0.3528 0.046 Uiso calc R 1 1 . .
C C14 0.36325(16) 0.8578(6) 0.66736(10) 0.0814(7) Uani d . 1 1 . .
H H14A 0.3858 0.6811 0.6630 0.098 Uiso calc R 1 1 . .
H H14B 0.3041 0.8422 0.6691 0.098 Uiso calc R 1 1 . .
C C15 0.4038(2) 0.9868(8) 0.72770(11) 0.1024(9) Uani d . 1 1 . .
H H15A 0.4610 1.0202 0.7232 0.154 Uiso calc R 1 1 . .
H H15B 0.4005 0.8722 0.7648 0.154 Uiso calc R 1 1 . .
H H15C 0.3765 1.1520 0.7344 0.154 Uiso calc R 1 1 . .
C C16 -0.12866(17) 0.7785(10) 0.40632(19) 0.1314(14) Uani d . 1 1 . .
H H16A -0.1231 0.6624 0.4439 0.197 Uiso calc R 1 1 . .
H H16B -0.1671 0.7026 0.3718 0.197 Uiso calc R 1 1 . .
H H16C -0.1489 0.9484 0.4186 0.197 Uiso calc R 1 1 . .

loop_
_atom_site_aniso_label
_atom_site_aniso_U_11
_atom_site_aniso_U_22
_atom_site_aniso_U_33
_atom_site_aniso_U_12
_atom_site_aniso_U_13
_atom_site_aniso_U_23
S1 0.03566(15) 0.03045(15) 0.04463(19) -0.00315(11) -0.00135(12) -0.00309(12)
N1 0.0377(5) 0.0267(4) 0.0501(6) -0.0007(4) -0.0058(4) -0.0085(4)
N2 0.0355(5) 0.0403(5) 0.0385(5) -0.0137(4) 0.0015(4) -0.0025(4)
N3 0.0373(5) 0.0444(6) 0.0427(6) -0.0155(5) 0.0038(4) 0.0018(5)
O1 0.0506(6) 0.0608(7) 0.0429(6) -0.0006(5) 0.0011(4) -0.0066(5)
O2 0.0501(6) 0.0289(5) 0.0755(8) -0.0068(4) -0.0021(5) 0.0035(5)
O3 0.0651(7) 0.0711(8) 0.0380(5) -0.0210(6) 0.0100(5) -0.0019(5)
C1 0.0635(10) 0.0507(9) 0.0779(13) -0.0091(8) 0.0196(9) -0.0217(9)
C2 0.0760(14) 0.0735(13) 0.0963(17) -0.0007(12) 0.0407(13) -0.0193(13)
C3 0.0481(9) 0.0836(14) 0.0844(14) -0.0007(9) 0.0185(9) 0.0131(12)
C4 0.0438(8) 0.0742(12) 0.0748(12) -0.0200(8) -0.0020(8) 0.0052(10)
C5 0.0452(7) 0.0516(8) 0.0561(9) -0.0130(6) -0.0006(6) -0.0089(7)
C6 0.0352(5) 0.0330(6) 0.0457(7) -0.0009(4) -0.0012(5) -0.0021(5)
C7 0.0296(5) 0.0273(5) 0.0457(7) -0.0034(4) -0.0001(4) -0.0027(5)
C8 0.0384(6) 0.0372(6) 0.0587(9) -0.0146(5) 0.0027(6) 0.0028(6)
C9 0.0454(7) 0.0533(8) 0.0528(8) -0.0178(6) 0.0110(6) 0.0081(7)
C10 0.0382(6) 0.0464(7) 0.0404(6) -0.0082(5) 0.0076(5) 0.0017(5)
C11 0.0288(5) 0.0326(5) 0.0400(6) -0.0053(4) 0.0041(4) -0.0007(5)
C12 0.0278(4) 0.0299(5) 0.0387(6) -0.0046(4) 0.0019(4) -0.0013(4)
C13 0.0360(5) 0.0406(6) 0.0375(6) -0.0094(5) 0.0040(4) 0.0004(5)
C14 0.0892(15) 0.1092(19) 0.0474(10) -0.0299(14) 0.0152(10) 0.0098(11)
C15 0.118(2) 0.146(3) 0.0443(11) -0.024(2) 0.0118(12) -0.0018(14)
C16 0.0683(16) 0.171(4) 0.165(3) -0.012(2) 0.058(2) 0.001(3)

loop_
_atom_type_symbol
_atom_type_description
_atom_type_scat_dispersion_real
_atom_type_scat_dispersion_imag
_atom_type_scat_source
C C 0.0033 0.0016 'International Tables Vol C Tables 4.2.6.8 and 6.1.1.4'
H H 0.0000 0.0000 'International Tables Vol C Tables 4.2.6.8 and 6.1.1.4'
N N 0.0061 0.0033 'International Tables Vol C Tables 4.2.6.8 and 6.1.1.4'
O O 0.0106 0.0060 'International Tables Vol C Tables 4.2.6.8 and 6.1.1.4'
S S 0.1246 0.1234 'International Tables Vol C Tables 4.2.6.8 and 6.1.1.4'

loop_
_geom_angle_atom_site_label_1
_geom_angle_atom_site_label_2
_geom_angle_atom_site_label_3
_geom_angle_site_symmetry_1
_geom_angle_site_symmetry_3
_geom_angle
_geom_angle_publ_flag
O1 S1 O2 . . 119.88(8) ?
O1 S1 N1 . . 106.15(7) ?
O2 S1 N1 . . 107.00(6) ?
O1 S1 C6 . . 108.12(7) ?
O2 S1 C6 . . 107.07(7) ?
N1 S1 C6 . . 108.17(7) ?
C7 N1 S1 . . 119.69(9) ?
C7 N1 H14 . . 117.4 ?
S1 N1 H14 . . 110.1 ?
N3 N2 C11 . . 111.41(10) ?
N3 N2 H2A . . 124.3 ?
C11 N2 H2A . . 124.3 ?
C13 N3 N2 . . 106.15(10) ?
C10 O3 C14 . . 117.55(15) ?
C6 C1 C2 . . 119.19(18) ?
C6 C1 H1 . . 120.4 ?
C2 C1 H1 . . 120.4 ?
C3 C2 C1 . . 121.5(2) ?
C3 C2 H2 . . 119.3 ?
C1 C2 H2 . . 119.3 ?
C4 C3 C2 . . 118.40(17) ?
C4 C3 C16 . . 119.9(2) ?
C2 C3 C16 . . 121.7(3) ?
C3 C4 C5 . . 121.26(18) ?
C3 C4 H4 . . 119.4 ?
C5 C4 H4 . . 119.4 ?
C4 C5 C6 . . 119.43(17) ?
C4 C5 H5 . . 120.3 ?
C6 C5 H5 . . 120.3 ?
C1 C6 C5 . . 120.23(15) ?
C1 C6 S1 . . 120.31(12) ?
C5 C6 S1 . . 119.45(12) ?
C8 C7 C12 . . 118.04(12) ?
C8 C7 N1 . . 122.39(11) ?
C12 C7 N1 . . 119.49(11) ?
C7 C8 C9 . . 122.11(12) ?
C7 C8 H8 . . 118.9 ?
C9 C8 H8 . . 118.9 ?
C10 C9 C8 . . 121.01(13) ?
C10 C9 H9 . . 119.5 ?
C8 C9 H9 . . 119.5 ?
O3 C10 C9 . . 127.66(14) ?
O3 C10 C11 . . 115.56(12) ?
C9 C10 C11 . . 116.78(13) ?
N2 C11 C12 . . 107.09(11) ?
N2 C11 C10 . . 129.89(12) ?
C12 C11 C10 . . 122.95(11) ?
C11 C12 C7 . . 119.09(11) ?
C11 C12 C13 . . 104.21(10) ?
C7 C12 C13 . . 136.68(12) ?
N3 C13 C12 . . 111.14(12) ?
N3 C13 H13 . . 124.4 ?
C12 C13 H13 . . 124.4 ?
O3 C14 C15 . . 107.3(2) ?
O3 C14 H14A . . 110.3 ?
C15 C14 H14A . . 110.3 ?
O3 C14 H14B . . 110.3 ?
C15 C14 H14B . . 110.3 ?
H14A C14 H14B . . 108.5 ?
C14 C15 H15A . . 109.5 ?
C14 C15 H15B . . 109.5 ?
H15A C15 H15B . . 109.5 ?
C14 C15 H15C . . 109.5 ?
H15A C15 H15C . . 109.5 ?
H15B C15 H15C . . 109.5 ?
C3 C16 H16A . . 109.5 ?
C3 C16 H16B . . 109.5 ?
H16A C16 H16B . . 109.5 ?
C3 C16 H16C . . 109.5 ?
H16A C16 H16C . . 109.5 ?
H16B C16 H16C . . 109.5 ?

loop_
_geom_bond_atom_site_label_1
_geom_bond_atom_site_label_2
_geom_bond_site_symmetry_2
_geom_bond_distance
_geom_bond_publ_flag
S1 O1 . 1.4277(11) ?
S1 O2 . 1.4345(11) ?
S1 N1 . 1.6296(11) ?
S1 C6 . 1.7581(14) ?
N1 C7 . 1.4340(17) ?
N1 H14 . 0.8492 ?
N2 N3 . 1.3550(16) ?
N2 C11 . 1.3561(15) ?
N2 H2A . 0.8600 ?
N3 C13 . 1.3241(17) ?
O3 C10 . 1.3529(18) ?
O3 C14 . 1.431(2) ?
C1 C6 . 1.378(2) ?
C1 C2 . 1.384(3) ?
C1 H1 . 0.9300 ?
C2 C3 . 1.379(3) ?
C2 H2 . 0.9300 ?
C3 C4 . 1.378(3) ?
C3 C16 . 1.514(3) ?
C4 C5 . 1.379(2) ?
C4 H4 . 0.9300 ?
C5 C6 . 1.3854(19) ?
C5 H5 . 0.9300 ?
C7 C8 . 1.369(2) ?
C7 C12 . 1.4133(16) ?
C8 C9 . 1.408(2) ?
C8 H8 . 0.9300 ?
C9 C10 . 1.376(2) ?
C9 H9 . 0.9300 ?
C10 C11 . 1.4032(18) ?
C11 C12 . 1.3939(17) ?
C12 C13 . 1.4170(17) ?
C13 H13 . 0.9300 ?
C14 C15 . 1.474(3) ?
C14 H14A . 0.9700 ?
C14 H14B . 0.9700 ?
C15 H15A . 0.9600 ?
C15 H15B . 0.9600 ?
C15 H15C . 0.9600 ?
C16 H16A . 0.9600 ?
C16 H16B . 0.9600 ?
C16 H16C . 0.9600 ?

loop_
_geom_hbond_atom_site_label_D
_geom_hbond_atom_site_label_H
_geom_hbond_atom_site_label_A
_geom_hbond_site_symmetry_A
_geom_hbond_distance_DH
_geom_hbond_distance_HA
_geom_hbond_distance_DA
_geom_hbond_angle_DHA
C14 H14B O1 4_576 0.97 2.54 3.373(3) 144
N1 H14 O2 1_545 0.85 2.07 2.9159(15) 172
N2 H2A N3 3_686 0.86 2.21 2.8974(15) 136

loop_
_cod_related_entry_id
_cod_related_entry_database
_cod_related_entry_code
1 ChemSpider 28645506
